data_4306350
loop_
_publ_author_name
'Theocharis C. Stamatatos'
'Vassilis Tangoulis'
'Catherine P. Raptopoulou'
'Aris Terzis'
'Giannis S. Papaefstathiou'
'Spyros P. Perlepes'

_publ_section_title
;
Di-2-pyridyl Ketone/Benzoate/Azide Combination as a Source of Copper(II)
Clusters and Coordination Polymers: Dependence of the Product Identity on
the Solvent
;
_journal_name_full 'Inorganic Chemistry'
_journal_page_first 7969
_journal_page_last 7971
_journal_paper_doi 10.1021/ic801196u
_journal_volume 47
_journal_year 2008
_chemical_formula_sum 'C81 H71.5 Cu6 N18.5 O18'
_chemical_formula_weight 1973.31
_chemical_name_systematic
;
  ?
;
_space_group_IT_number 2
_symmetry_cell_setting triclinic
_symmetry_space_group_name_Hall '-P 1'
_symmetry_space_group_name_H-M 'P -1'
_atom_sites_solution_hydrogens geom
_atom_sites_solution_primary direct
_atom_sites_solution_secondary difmap
_audit_creation_method SHELXL-97
_cell_angle_alpha 69.870(10)
_cell_angle_beta 69.18(2)
_cell_angle_gamma 73.48(2)
_cell_formula_units_Z 2
_cell_length_a 16.289(8)
_cell_length_b 17.295(8)
_cell_length_c 18.125(8)
_cell_measurement_reflns_used 25
_cell_measurement_temperature 298
_cell_measurement_theta_max 11.0
_cell_measurement_theta_min 5.5
_cell_volume 4404(4)
_computing_structure_refinement 'SHELXL-97 (Sheldrick, 1997)'
_computing_structure_solution 'SHELXS-97 (Sheldrick, 1997)'
_diffrn_ambient_temperature 298
_diffrn_measured_fraction_theta_full 0.988
_diffrn_measured_fraction_theta_max 0.988
_diffrn_measurement_device_type 'Crystal Logic Dual Goniometer'
_diffrn_measurement_method \q/2\q
_diffrn_radiation_monochromator graphite
_diffrn_radiation_source 'fine-focus sealed tube'
_diffrn_radiation_type MoK\a
_diffrn_radiation_wavelength 0.71073
_diffrn_reflns_av_R_equivalents 0.0205
_diffrn_reflns_av_sigmaI/netI 0.0580
_diffrn_reflns_limit_h_max 19
_diffrn_reflns_limit_h_min -19
_diffrn_reflns_limit_k_max 2
_diffrn_reflns_limit_k_min -20
_diffrn_reflns_limit_l_max 20
_diffrn_reflns_limit_l_min -21
_diffrn_reflns_number 16118
_diffrn_reflns_theta_full 25.04
_diffrn_reflns_theta_max 25.04
_diffrn_reflns_theta_min 2.01
_diffrn_standards_decay_% -0.1
_diffrn_standards_interval_count 97
_diffrn_standards_number 3
_exptl_absorpt_coefficient_mu 1.499
_exptl_absorpt_correction_type none
_exptl_crystal_colour green
_exptl_crystal_density_diffrn 1.488
_exptl_crystal_density_method 'not measured'
_exptl_crystal_description parall
_exptl_crystal_F_000 2010
_exptl_crystal_size_max 0.65
_exptl_crystal_size_mid 0.40
_exptl_crystal_size_min 0.30
_refine_diff_density_max 0.710
_refine_diff_density_min -0.892
_refine_diff_density_rms 0.083
_refine_ls_extinction_method none
_refine_ls_goodness_of_fit_ref 1.044
_refine_ls_hydrogen_treatment constr
_refine_ls_matrix_type full
_refine_ls_number_parameters 1039
_refine_ls_number_reflns 15406
_refine_ls_number_restraints 9
_refine_ls_restrained_S_all 1.044
_refine_ls_R_factor_all 0.0711
_refine_ls_R_factor_gt 0.0478
_refine_ls_shift/su_max 0.020
_refine_ls_shift/su_mean 0.000
_refine_ls_structure_factor_coef Fsqd
_refine_ls_weighting_details 'calc w=1/[\s^2^(Fo^2^)+(0.0675P)^2^+3.9533P] where P=(Fo^2^+2Fc^2^)/3'
_refine_ls_weighting_scheme calc
_refine_ls_wR_factor_gt 0.1253
_refine_ls_wR_factor_ref 0.1396
_reflns_number_gt 11619
_reflns_number_total 15406
_reflns_threshold_expression >2sigma(I)
_cod_data_source_file ic801196u_si_002_3.cif
_cod_data_source_block pehz36
_cod_depositor_comments
;
The following automatic conversions were performed:

'_refine_ls_hydrogen_treatment' value 'const' was replaced with the
value 'constr' as specified in the replacement file
'src/cod-tools/trunk/data/replacement-values/replacement_values.lst'.

Automatic conversion script
Id: cif_fix_values 5376 2017-05-30 11:51:03Z andrius 
;
_cod_original_formula_sum 'C81 H71.50 Cu6 N18.50 O18'
_cod_database_code 4306350

loop_
_symmetry_equiv_pos_as_xyz
'x, y, z'
'-x, -y, -z'

loop_
_atom_site_label
_atom_site_type_symbol
_atom_site_fract_x
_atom_site_fract_y
_atom_site_fract_z
_atom_site_U_iso_or_equiv
_atom_site_adp_type
_atom_site_occupancy
_atom_site_symmetry_multiplicity
_atom_site_calc_flag
_atom_site_refinement_flags
_atom_site_disorder_assembly
_atom_site_disorder_group
Cu1 Cu 0.29253(4) 0.76094(3) 0.10437(4) 0.04550(15) Uani 1 1 d . . .
Cu2 Cu 0.41334(3) 0.72833(3) 0.22957(3) 0.03707(13) Uani 1 1 d . . .
Cu3 Cu 0.57193(3) 0.53276(3) 0.19315(3) 0.03664(13) Uani 1 1 d . . .
Cu4 Cu 0.57397(3) 0.68443(3) 0.04840(3) 0.03543(12) Uani 1 1 d . . .
Cu5 Cu 0.79540(3) 0.57104(3) 0.24412(3) 0.04311(14) Uani 1 1 d . . .
Cu6 Cu 0.60834(3) 0.70944(3) 0.22715(3) 0.03697(13) Uani 1 1 d . . .
O1 O 0.51468(18) 0.76869(16) 0.14184(16) 0.0343(6) Uani 1 1 d . . .
O2 O 0.4878(2) 0.89529(19) 0.04641(19) 0.0504(8) Uani 1 1 d . . .
N1 N 0.3991(2) 0.8390(2) 0.2527(2) 0.0432(8) Uani 1 1 d . . .
N2 N 0.6513(2) 0.8161(2) 0.1588(2) 0.0376(7) Uani 1 1 d . . .
O11 O 0.52589(18) 0.63080(17) 0.27630(15) 0.0341(6) Uani 1 1 d . . .
O12 O 0.5336(2) 0.5337(2) 0.40044(18) 0.0489(8) Uani 1 1 d . . .
N11 N 0.3445(2) 0.6673(2) 0.3376(2) 0.0400(8) Uani 1 1 d . . .
N12 N 0.5466(2) 0.7391(2) 0.3350(2) 0.0409(8) Uani 1 1 d . . .
O21 O 0.36291(18) 0.68066(17) 0.17327(17) 0.0372(6) Uani 1 1 d . . .
O22 O 0.49893(18) 0.60244(17) 0.12161(16) 0.0352(6) Uani 1 1 d . . .
N21 N 0.3265(2) 0.6708(2) 0.0494(2) 0.0434(8) Uani 1 1 d . . .
N22 N 0.4618(2) 0.4865(2) 0.2542(2) 0.0412(8) Uani 1 1 d . . .
O31 O 0.71935(18) 0.64084(18) 0.17466(16) 0.0368(6) Uani 1 1 d . . .
O32 O 0.65452(18) 0.59718(17) 0.10406(16) 0.0366(6) Uani 1 1 d . . .
N31 N 0.8488(2) 0.5148(2) 0.1533(2) 0.0477(9) Uani 1 1 d . . .
N32 N 0.6844(2) 0.7337(2) -0.0080(2) 0.0407(8) Uani 1 1 d . . .
O41 O 0.2271(2) 0.8395(2) 0.0304(2) 0.0542(8) Uani 1 1 d . . .
O51 O 0.6519(2) 0.4323(2) 0.2321(2) 0.0525(8) Uani 1 1 d . . .
O61 O 0.4999(2) 0.76301(19) -0.02040(18) 0.0463(7) Uani 1 1 d . . .
O71 O 0.8735(2) 0.4973(2) 0.3087(2) 0.0575(9) Uani 1 1 d . . .
N41 N 0.2668(4) 0.8308(3) 0.1766(4) 0.098(2) Uani 1 1 d . . .
N51 N 0.7394(3) 0.6507(3) 0.3100(3) 0.0621(12) Uani 1 1 d . . .
C1 C 0.3406(3) 0.8677(4) 0.3155(3) 0.0579(13) Uani 1 1 d . . .
H1 H 0.3084 0.8310 0.3601 0.089(10) Uiso 1 1 calc R . .
C2 C 0.3265(4) 0.9501(4) 0.3161(4) 0.0733(16) Uani 1 1 d . . .
H2 H 0.2862 0.9683 0.3608 0.089(10) Uiso 1 1 calc R . .
C3 C 0.3721(4) 1.0039(4) 0.2510(5) 0.0790(18) Uani 1 1 d . . .
H3 H 0.3635 1.0596 0.2505 0.089(10) Uiso 1 1 calc R . .
C4 C 0.4315(4) 0.9759(3) 0.1851(4) 0.0629(14) Uani 1 1 d . . .
H4 H 0.4623 1.0125 0.1393 0.089(10) Uiso 1 1 calc R . .
C5 C 0.4443(3) 0.8927(3) 0.1887(3) 0.0427(10) Uani 1 1 d . . .
C6 C 0.5126(3) 0.8542(2) 0.1202(3) 0.0388(9) Uani 1 1 d . . .
C7 C 0.6045(3) 0.8718(3) 0.1086(3) 0.0383(9) Uani 1 1 d . . .
C8 C 0.6350(3) 0.9433(3) 0.0532(3) 0.0465(10) Uani 1 1 d . . .
H8 H 0.6028 0.9804 0.0177 0.052(7) Uiso 1 1 calc R . .
C9 C 0.7151(3) 0.9582(3) 0.0522(3) 0.0525(12) Uani 1 1 d . . .
H9 H 0.7367 1.0061 0.0163 0.052(7) Uiso 1 1 calc R . .
C10 C 0.7616(3) 0.9021(3) 0.1041(3) 0.0511(11) Uani 1 1 d . . .
H10 H 0.8146 0.9119 0.1047 0.052(7) Uiso 1 1 calc R . .
C11 C 0.7290(3) 0.8302(3) 0.1561(3) 0.0460(10) Uani 1 1 d . . .
H11 H 0.7621 0.7910 0.1898 0.052(7) Uiso 1 1 calc R . .
C21 C 0.2557(3) 0.6723(3) 0.3588(3) 0.0503(11) Uani 1 1 d . . .
H21 H 0.2237 0.7108 0.3237 0.069(8) Uiso 1 1 calc R . .
C22 C 0.2101(3) 0.6220(4) 0.4314(3) 0.0594(13) Uani 1 1 d . . .
H22 H 0.1485 0.6271 0.4452 0.069(8) Uiso 1 1 calc R . .
C23 C 0.2576(4) 0.5646(3) 0.4823(3) 0.0593(13) Uani 1 1 d . . .
H23 H 0.2283 0.5305 0.5314 0.069(8) Uiso 1 1 calc R . .
C24 C 0.3490(3) 0.5578(3) 0.4605(3) 0.0498(11) Uani 1 1 d . . .
H24 H 0.3821 0.5182 0.4940 0.069(8) Uiso 1 1 calc R . .
C25 C 0.3910(3) 0.6109(3) 0.3877(2) 0.0380(9) Uani 1 1 d . . .
C26 C 0.4909(3) 0.6125(3) 0.3617(2) 0.0371(9) Uani 1 1 d . . .
C27 C 0.5011(3) 0.6818(3) 0.3915(2) 0.0409(9) Uani 1 1 d . . .
C28 C 0.4646(4) 0.6845(4) 0.4735(3) 0.0620(14) Uani 1 1 d . . .
H28 H 0.4354 0.6425 0.5130 0.057(7) Uiso 1 1 calc R . .
C29 C 0.4731(4) 0.7506(4) 0.4938(3) 0.0766(18) Uani 1 1 d . . .
H29 H 0.4474 0.7549 0.5473 0.057(7) Uiso 1 1 calc R . .
C30 C 0.5190(4) 0.8100(4) 0.4358(4) 0.0715(16) Uani 1 1 d . . .
H30 H 0.5250 0.8549 0.4493 0.057(7) Uiso 1 1 calc R . .
C31 C 0.5569(4) 0.8025(3) 0.3561(3) 0.0577(13) Uani 1 1 d . . .
H31 H 0.5899 0.8419 0.3167 0.057(7) Uiso 1 1 calc R . .
C41 C 0.3028(3) 0.6726(3) -0.0162(3) 0.0536(12) Uani 1 1 d . . .
H41 H 0.2725 0.7224 -0.0433 0.058(7) Uiso 1 1 calc R . .
C42 C 0.3225(4) 0.6030(4) -0.0428(3) 0.0612(14) Uani 1 1 d . . .
H42 H 0.3051 0.6054 -0.0873 0.058(7) Uiso 1 1 calc R . .
C43 C 0.3680(4) 0.5296(4) -0.0042(4) 0.0618(14) Uani 1 1 d . . .
H43 H 0.3809 0.4816 -0.0215 0.058(7) Uiso 1 1 calc R . .
C44 C 0.3945(3) 0.5282(3) 0.0612(3) 0.0499(11) Uani 1 1 d . . .
H44 H 0.4259 0.4792 0.0882 0.058(7) Uiso 1 1 calc R . .
C45 C 0.3734(3) 0.6004(3) 0.0856(3) 0.0375(9) Uani 1 1 d . . .
C46 C 0.4071(3) 0.6060(2) 0.1520(2) 0.0345(8) Uani 1 1 d . . .
C47 C 0.3900(3) 0.5310(3) 0.2285(3) 0.0396(9) Uani 1 1 d . . .
C48 C 0.3068(3) 0.5103(3) 0.2695(3) 0.0613(14) Uani 1 1 d . . .
H48 H 0.2573 0.5417 0.2516 0.068(8) Uiso 1 1 calc R . .
C49 C 0.2982(4) 0.4427(4) 0.3370(4) 0.0770(18) Uani 1 1 d . . .
H49 H 0.2425 0.4276 0.3653 0.068(8) Uiso 1 1 calc R . .
C50 C 0.3713(4) 0.3971(4) 0.3632(3) 0.0679(15) Uani 1 1 d . . .
H50 H 0.3658 0.3508 0.4088 0.068(8) Uiso 1 1 calc R . .
C51 C 0.4516(4) 0.4203(3) 0.3217(3) 0.0541(12) Uani 1 1 d . . .
H51 H 0.5011 0.3899 0.3399 0.068(8) Uiso 1 1 calc R . .
C61 C 0.9153(4) 0.4476(4) 0.1501(4) 0.0681(15) Uani 1 1 d . . .
H61 H 0.9431 0.4260 0.1916 0.086(10) Uiso 1 1 calc R . .
C62 C 0.9431(4) 0.4103(4) 0.0891(4) 0.0766(18) Uani 1 1 d . . .
H62 H 0.9890 0.3637 0.0891 0.086(10) Uiso 1 1 calc R . .
C63 C 0.9026(4) 0.4421(4) 0.0256(4) 0.0738(17) Uani 1 1 d . . .
H63 H 0.9207 0.4175 -0.0173 0.086(10) Uiso 1 1 calc R . .
C64 C 0.8346(3) 0.5113(3) 0.0291(3) 0.0567(12) Uani 1 1 d . . .
H64 H 0.8065 0.5345 -0.0122 0.086(10) Uiso 1 1 calc R . .
C65 C 0.8087(3) 0.5459(3) 0.0937(3) 0.0422(10) Uani 1 1 d . . .
C66 C 0.7309(3) 0.6201(3) 0.1031(2) 0.0371(9) Uani 1 1 d . . .
C67 C 0.7500(3) 0.6967(3) 0.0291(2) 0.0381(9) Uani 1 1 d . . .
C68 C 0.8281(3) 0.7275(3) 0.0032(3) 0.0513(11) Uani 1 1 d . . .
H68 H 0.8724 0.7015 0.0296 0.068(8) Uiso 1 1 calc R . .
C69 C 0.8390(4) 0.7980(4) -0.0627(3) 0.0620(14) Uani 1 1 d . . .
H69 H 0.8909 0.8199 -0.0812 0.068(8) Uiso 1 1 calc R . .
C70 C 0.7718(4) 0.8357(3) -0.1011(3) 0.0604(13) Uani 1 1 d . . .
H70 H 0.7782 0.8829 -0.1457 0.068(8) Uiso 1 1 calc R . .
C71 C 0.6968(3) 0.8025(3) -0.0725(3) 0.0525(11) Uani 1 1 d . . .
H71 H 0.6518 0.8280 -0.0982 0.068(8) Uiso 1 1 calc R . .
O42 O 0.1067(3) 0.7820(3) 0.1026(3) 0.0833(14) Uani 1 1 d . . .
C81 C 0.1480(3) 0.8310(3) 0.0419(3) 0.0531(12) Uani 1 1 d . . .
C82 C 0.1060(3) 0.8833(3) -0.0249(3) 0.0512(11) Uani 1 1 d . . .
C83 C 0.0142(4) 0.8970(4) -0.0109(4) 0.0675(15) Uani 1 1 d . . .
H83 H -0.0212 0.8726 0.0405 0.083(9) Uiso 1 1 calc R . .
C84 C -0.0250(4) 0.9455(4) -0.0711(4) 0.0766(18) Uani 1 1 d . . .
H84 H -0.0868 0.9555 -0.0600 0.083(9) Uiso 1 1 calc R . .
C85 C 0.0265(5) 0.9793(4) -0.1472(4) 0.083(2) Uani 1 1 d . . .
H85 H -0.0003 1.0115 -0.1884 0.083(9) Uiso 1 1 calc R . .
C86 C 0.1199(5) 0.9658(5) -0.1641(4) 0.085(2) Uani 1 1 d . . .
H86 H 0.1549 0.9887 -0.2163 0.083(9) Uiso 1 1 calc R . .
C87 C 0.1591(4) 0.9183(4) -0.1026(3) 0.0627(14) Uani 1 1 d . . .
H87 H 0.2207 0.9096 -0.1130 0.083(9) Uiso 1 1 calc R . .
O52 O 0.6952(2) 0.4685(2) 0.3178(2) 0.0524(8) Uani 1 1 d . . .
C91 C 0.6907(3) 0.4168(3) 0.2868(3) 0.0455(10) Uani 1 1 d . . .
C92 C 0.7290(4) 0.3266(3) 0.3192(4) 0.0632(14) Uani 1 1 d . . .
C93 C 0.7702(5) 0.3042(4) 0.3799(4) 0.085(2) Uani 1 1 d . . .
H93 H 0.7770 0.3457 0.3979 0.146(16) Uiso 1 1 calc R . .
C94 C 0.8019(7) 0.2206(6) 0.4147(6) 0.126(3) Uani 1 1 d . . .
H94 H 0.8290 0.2065 0.4560 0.146(16) Uiso 1 1 calc R . .
C95 C 0.7932(8) 0.1606(6) 0.3887(9) 0.159(5) Uani 1 1 d . . .
H95 H 0.8149 0.1046 0.4113 0.146(16) Uiso 1 1 calc R . .
C96 C 0.7516(9) 0.1825(5) 0.3274(9) 0.173(6) Uani 1 1 d . . .
H96 H 0.7462 0.1406 0.3092 0.146(16) Uiso 1 1 calc R . .
C97 C 0.7180(6) 0.2651(4) 0.2929(5) 0.104(3) Uani 1 1 d . . .
H97 H 0.6889 0.2789 0.2530 0.146(16) Uiso 1 1 calc R . .
O62 O 0.5664(3) 0.6691(2) -0.0901(2) 0.0696(10) Uani 1 1 d . . .
C101 C 0.5177(3) 0.7366(3) -0.0830(3) 0.0466(10) Uani 1 1 d . . .
C102 C 0.4802(3) 0.7949(3) -0.1521(3) 0.0503(11) Uani 1 1 d . . .
C103 C 0.4297(4) 0.8727(4) -0.1486(3) 0.0603(13) Uani 1 1 d . . .
H103 H 0.4153 0.8893 -0.1011 0.127(13) Uiso 1 1 calc R . .
C104 C 0.3997(5) 0.9271(4) -0.2144(4) 0.0800(19) Uani 1 1 d . . .
H104 H 0.3647 0.9793 -0.2110 0.127(13) Uiso 1 1 calc R . .
C105 C 0.4226(6) 0.9024(6) -0.2844(4) 0.105(3) Uani 1 1 d . . .
H105 H 0.4055 0.9395 -0.3299 0.127(13) Uiso 1 1 calc R . .
C106 C 0.4698(8) 0.8246(7) -0.2884(5) 0.135(4) Uani 1 1 d . . .
H106 H 0.4811 0.8071 -0.3347 0.127(13) Uiso 1 1 calc R . .
C107 C 0.5014(6) 0.7709(5) -0.2225(4) 0.101(3) Uani 1 1 d . . .
H107 H 0.5368 0.7190 -0.2263 0.127(13) Uiso 1 1 calc R . .
O72 O 0.9702(3) 0.5807(3) 0.2731(3) 0.0950(16) Uani 1 1 d . . .
C111 C 0.9420(3) 0.5154(3) 0.3122(3) 0.0552(12) Uani 1 1 d . . .
C112 C 0.9905(3) 0.4487(4) 0.3693(3) 0.0581(14) Uani 1 1 d . . .
C113 C 0.9856(4) 0.3653(5) 0.3865(4) 0.083(2) Uani 1 1 d . . .
H113 H 0.9526 0.3499 0.3630 0.122(14) Uiso 1 1 calc R . .
C114 C 1.0310(6) 0.3050(6) 0.4396(5) 0.121(3) Uani 1 1 d . . .
H114 H 1.0288 0.2488 0.4510 0.122(14) Uiso 1 1 calc R . .
C115 C 1.0786(6) 0.3269(9) 0.4751(5) 0.140(5) Uani 1 1 d . . .
H115 H 1.1101 0.2858 0.5092 0.122(14) Uiso 1 1 calc R . .
C116 C 1.0798(5) 0.4073(8) 0.4609(5) 0.119(4) Uani 1 1 d . . .
H116 H 1.1088 0.4220 0.4886 0.122(14) Uiso 1 1 calc R . .
C117 C 1.0393(4) 0.4694(6) 0.4063(4) 0.089(2) Uani 1 1 d . . .
H117 H 1.0448 0.5248 0.3945 0.122(14) Uiso 1 1 calc R . .
N42 N 0.2296(3) 0.9005(3) 0.1698(3) 0.0631(12) Uani 1 1 d . . .
N43 N 0.1905(4) 0.9664(4) 0.1706(4) 0.0919(18) Uani 1 1 d . . .
N52 N 0.7489(3) 0.6470(3) 0.3731(3) 0.0600(11) Uani 1 1 d . . .
N53 N 0.7564(5) 0.6471(4) 0.4337(3) 0.098(2) Uani 1 1 d . . .
OW1 O 0.0267(4) 0.3105(4) 0.8872(4) 0.119(2) Uani 1 1 d . . .
OW2 O 0.3077(17) 0.1089(16) 0.4795(16) 0.285(15) Uiso 0.575(19) 1 d P . .
OW2A O 0.4218(17) 0.0174(16) 0.4904(15) 0.205(13) Uiso 0.425(19) 1 d P . .
N1S N 0.7406(8) 0.8855(8) 0.3297(7) 0.182(4) Uiso 1 1 d D . .
C1S C 0.8127(9) 0.8415(8) 0.3105(8) 0.147(4) Uiso 1 1 d D . .
C2S C 0.9008(8) 0.7869(8) 0.2837(8) 0.156(4) Uiso 1 1 d D . .
N2S N 0.1112(7) 0.6667(7) 0.2592(6) 0.151(3) Uiso 1 1 d D . .
C3S C 0.1390(17) 0.6204(15) 0.2128(15) 0.308(12) Uiso 1 1 d D . .
C4S C 0.152(2) 0.5625(18) 0.1611(18) 0.407(18) Uiso 1 1 d D . .
N3S N 0.1019 0.8919 0.4337 0.203 Uiso 0.50 1 d P . .
C5S C 0.0886 0.8758 0.3920 0.156 Uiso 0.50 1 d P . .
C6S C 0.0575 0.8449 0.3468 0.253 Uiso 1 1 d . . .
C5SA C -0.0124 0.8951 0.3838 0.119 Uiso 0.50 1 d P . .
N3SA N -0.0876 0.9322 0.3981 0.135 Uiso 0.50 1 d P . .
N4S N 0.2512 0.2001 0.2932 0.152 Uiso 0.50 1 d P . .
C7S C 0.2402 0.2700 0.2552 0.116 Uiso 0.50 1 d P . .
C8S C 0.2217 0.3570 0.2120 0.200 Uiso 1 1 d . . .
C7SA C 0.1664 0.3563 0.1942 0.137 Uiso 0.50 1 d P . .
N4SA N 0.1111 0.3397 0.1830 0.190 Uiso 0.50 1 d P . .
N5S N 0.078(2) 0.079(2) 0.330(2) 0.276(16) Uiso 0.50 1 d PD . .
C9S C 0.044(3) 0.147(2) 0.292(2) 0.245(17) Uiso 0.50 1 d PD . .
C10S C 0.0215(19) 0.2387(18) 0.2463(18) 0.177(10) Uiso 0.50 1 d PD . .

loop_
_atom_site_aniso_label
_atom_site_aniso_U_11
_atom_site_aniso_U_22
_atom_site_aniso_U_33
_atom_site_aniso_U_23
_atom_site_aniso_U_13
_atom_site_aniso_U_12
Cu1 0.0519(3) 0.0361(3) 0.0595(3) -0.0112(2) -0.0370(3) 0.0004(2)
Cu2 0.0430(3) 0.0374(3) 0.0328(2) -0.0069(2) -0.0136(2) -0.0102(2)
Cu3 0.0391(3) 0.0325(3) 0.0389(3) -0.0004(2) -0.0210(2) -0.0062(2)
Cu4 0.0395(3) 0.0342(3) 0.0332(2) -0.0024(2) -0.0177(2) -0.0066(2)
Cu5 0.0405(3) 0.0452(3) 0.0450(3) -0.0086(2) -0.0242(2) 0.0008(2)
Cu6 0.0411(3) 0.0324(3) 0.0361(3) -0.0066(2) -0.0117(2) -0.0074(2)
O1 0.0401(15) 0.0287(14) 0.0342(14) -0.0038(11) -0.0148(12) -0.0072(11)
O2 0.070(2) 0.0342(16) 0.0492(18) 0.0054(13) -0.0370(16) -0.0085(15)
N1 0.044(2) 0.044(2) 0.046(2) -0.0150(17) -0.0205(17) -0.0032(16)
N2 0.0418(19) 0.0330(18) 0.0389(18) -0.0054(14) -0.0162(15) -0.0076(15)
O11 0.0406(15) 0.0336(14) 0.0268(13) -0.0038(11) -0.0121(11) -0.0070(12)
O12 0.0544(18) 0.0414(17) 0.0381(16) 0.0051(13) -0.0192(14) -0.0016(14)
N11 0.0422(19) 0.045(2) 0.0320(17) -0.0059(15) -0.0120(15) -0.0102(16)
N12 0.0431(19) 0.044(2) 0.0408(19) -0.0128(16) -0.0194(16) -0.0051(16)
O21 0.0388(15) 0.0356(15) 0.0433(15) -0.0098(12) -0.0232(12) -0.0024(12)
O22 0.0355(14) 0.0334(14) 0.0368(14) -0.0027(12) -0.0167(12) -0.0070(11)
N21 0.046(2) 0.042(2) 0.050(2) -0.0118(17) -0.0261(17) -0.0056(16)
N22 0.051(2) 0.0329(18) 0.0403(19) -0.0023(15) -0.0184(16) -0.0108(16)
O31 0.0346(14) 0.0408(16) 0.0360(14) -0.0109(12) -0.0163(12) 0.0002(12)
O32 0.0346(14) 0.0378(15) 0.0369(14) -0.0034(12) -0.0161(12) -0.0068(12)
N31 0.039(2) 0.050(2) 0.053(2) -0.0146(18) -0.0195(17) 0.0021(17)
N32 0.046(2) 0.0375(19) 0.0357(18) -0.0028(15) -0.0142(15) -0.0092(16)
O41 0.057(2) 0.0423(18) 0.071(2) -0.0038(16) -0.0418(18) -0.0046(15)
O51 0.0563(19) 0.0430(18) 0.060(2) -0.0050(15) -0.0350(16) 0.0002(15)
O61 0.0606(19) 0.0407(17) 0.0405(16) -0.0055(13) -0.0273(15) -0.0040(14)
O71 0.0518(19) 0.058(2) 0.064(2) -0.0047(17) -0.0372(17) -0.0011(16)
N41 0.133(5) 0.064(3) 0.136(5) -0.054(3) -0.108(5) 0.043(3)
N51 0.069(3) 0.069(3) 0.057(3) -0.026(2) -0.042(2) 0.015(2)
C1 0.055(3) 0.061(3) 0.058(3) -0.029(3) -0.011(2) -0.005(2)
C2 0.076(4) 0.067(4) 0.081(4) -0.044(3) -0.015(3) 0.001(3)
C3 0.077(4) 0.051(3) 0.109(5) -0.043(4) -0.015(4) -0.001(3)
C4 0.061(3) 0.042(3) 0.082(4) -0.024(3) -0.014(3) -0.006(2)
C5 0.043(2) 0.035(2) 0.054(3) -0.013(2) -0.024(2) 0.0006(18)
C6 0.047(2) 0.027(2) 0.045(2) -0.0016(17) -0.0263(19) -0.0028(17)
C7 0.044(2) 0.030(2) 0.041(2) -0.0063(17) -0.0145(18) -0.0073(17)
C8 0.052(3) 0.037(2) 0.048(3) -0.0033(19) -0.020(2) -0.008(2)
C9 0.057(3) 0.039(2) 0.054(3) -0.002(2) -0.009(2) -0.019(2)
C10 0.045(2) 0.049(3) 0.064(3) -0.013(2) -0.016(2) -0.017(2)
C11 0.044(2) 0.041(2) 0.055(3) -0.010(2) -0.019(2) -0.0084(19)
C21 0.041(2) 0.060(3) 0.045(2) -0.009(2) -0.014(2) -0.006(2)
C22 0.045(3) 0.073(4) 0.053(3) -0.011(3) -0.009(2) -0.013(2)
C23 0.060(3) 0.063(3) 0.044(3) -0.002(2) -0.005(2) -0.023(3)
C24 0.052(3) 0.053(3) 0.037(2) 0.001(2) -0.013(2) -0.013(2)
C25 0.042(2) 0.039(2) 0.033(2) -0.0079(17) -0.0121(17) -0.0075(18)
C26 0.040(2) 0.039(2) 0.0290(19) -0.0011(17) -0.0145(16) -0.0064(17)
C27 0.042(2) 0.049(3) 0.030(2) -0.0073(18) -0.0171(17) -0.0030(19)
C28 0.072(3) 0.080(4) 0.038(2) -0.019(3) -0.012(2) -0.022(3)
C29 0.096(5) 0.102(5) 0.045(3) -0.035(3) -0.015(3) -0.025(4)
C30 0.092(4) 0.074(4) 0.069(4) -0.040(3) -0.025(3) -0.018(3)
C31 0.065(3) 0.060(3) 0.060(3) -0.021(3) -0.024(3) -0.016(3)
C41 0.062(3) 0.056(3) 0.056(3) -0.017(2) -0.037(2) -0.003(2)
C42 0.074(3) 0.071(4) 0.059(3) -0.025(3) -0.035(3) -0.013(3)
C43 0.066(3) 0.064(3) 0.075(4) -0.036(3) -0.033(3) -0.004(3)
C44 0.050(3) 0.043(3) 0.063(3) -0.018(2) -0.027(2) -0.002(2)
C45 0.037(2) 0.042(2) 0.042(2) -0.0141(18) -0.0165(17) -0.0092(17)
C46 0.035(2) 0.033(2) 0.040(2) -0.0071(17) -0.0188(17) -0.0051(16)
C47 0.041(2) 0.036(2) 0.042(2) -0.0091(18) -0.0145(18) -0.0069(18)
C48 0.048(3) 0.059(3) 0.066(3) -0.001(3) -0.014(2) -0.016(2)
C49 0.062(3) 0.069(4) 0.081(4) 0.000(3) -0.004(3) -0.029(3)
C50 0.082(4) 0.052(3) 0.057(3) 0.011(3) -0.019(3) -0.026(3)
C51 0.067(3) 0.045(3) 0.047(3) 0.003(2) -0.024(2) -0.015(2)
C61 0.056(3) 0.066(4) 0.077(4) -0.024(3) -0.028(3) 0.014(3)
C62 0.066(4) 0.066(4) 0.091(4) -0.038(3) -0.027(3) 0.025(3)
C63 0.062(3) 0.079(4) 0.083(4) -0.044(3) -0.017(3) 0.007(3)
C64 0.050(3) 0.066(3) 0.059(3) -0.027(3) -0.015(2) -0.005(2)
C65 0.034(2) 0.045(2) 0.048(2) -0.014(2) -0.0108(18) -0.0058(18)
C66 0.035(2) 0.044(2) 0.036(2) -0.0095(18) -0.0147(17) -0.0064(17)
C67 0.037(2) 0.043(2) 0.035(2) -0.0112(18) -0.0084(17) -0.0103(18)
C68 0.049(3) 0.062(3) 0.047(3) -0.014(2) -0.014(2) -0.018(2)
C69 0.064(3) 0.068(3) 0.054(3) -0.009(3) -0.003(2) -0.038(3)
C70 0.075(4) 0.050(3) 0.047(3) 0.000(2) -0.010(3) -0.023(3)
C71 0.061(3) 0.045(3) 0.046(3) -0.001(2) -0.019(2) -0.012(2)
O42 0.080(3) 0.088(3) 0.073(3) 0.024(2) -0.040(2) -0.035(2)
C81 0.056(3) 0.045(3) 0.064(3) -0.005(2) -0.034(2) -0.006(2)
C82 0.058(3) 0.036(2) 0.066(3) -0.004(2) -0.037(2) -0.006(2)
C83 0.054(3) 0.066(4) 0.076(4) 0.000(3) -0.031(3) -0.011(3)
C84 0.066(4) 0.071(4) 0.096(5) -0.002(3) -0.053(4) -0.005(3)
C85 0.096(5) 0.075(4) 0.092(5) 0.005(4) -0.070(4) -0.014(4)
C86 0.095(5) 0.090(5) 0.062(4) 0.009(3) -0.036(3) -0.024(4)
C87 0.060(3) 0.061(3) 0.063(3) -0.001(3) -0.027(3) -0.013(3)
O52 0.0519(19) 0.0496(19) 0.057(2) -0.0139(16) -0.0214(16) -0.0051(15)
C91 0.042(2) 0.039(2) 0.048(2) -0.001(2) -0.018(2) -0.0051(19)
C92 0.066(3) 0.049(3) 0.076(4) -0.010(3) -0.040(3) 0.004(2)
C93 0.097(5) 0.070(4) 0.090(5) -0.009(4) -0.059(4) 0.009(4)
C94 0.134(8) 0.091(6) 0.136(8) 0.008(6) -0.088(7) 0.018(6)
C95 0.184(11) 0.058(5) 0.233(14) -0.002(7) -0.132(11) 0.029(6)
C96 0.236(14) 0.049(5) 0.276(16) -0.036(7) -0.165(13) 0.016(6)
C97 0.155(8) 0.051(4) 0.128(7) -0.023(4) -0.086(6) 0.006(4)
O62 0.099(3) 0.048(2) 0.060(2) -0.0160(18) -0.037(2) 0.007(2)
C101 0.052(3) 0.039(2) 0.048(3) -0.005(2) -0.020(2) -0.008(2)
C102 0.058(3) 0.053(3) 0.044(2) -0.007(2) -0.028(2) -0.006(2)
C103 0.068(3) 0.061(3) 0.052(3) -0.002(2) -0.030(3) -0.011(3)
C104 0.087(4) 0.068(4) 0.073(4) 0.013(3) -0.046(3) -0.008(3)
C105 0.118(6) 0.124(7) 0.059(4) 0.009(4) -0.055(4) -0.007(5)
C106 0.190(10) 0.158(9) 0.063(5) -0.039(5) -0.075(6) 0.019(8)
C107 0.136(7) 0.102(6) 0.075(4) -0.039(4) -0.058(5) 0.017(5)
O72 0.070(3) 0.088(3) 0.108(4) 0.025(3) -0.040(3) -0.031(2)
C111 0.040(2) 0.062(3) 0.052(3) -0.004(2) -0.017(2) -0.002(2)
C112 0.035(2) 0.083(4) 0.044(3) -0.004(3) -0.017(2) 0.000(2)
C113 0.068(4) 0.084(5) 0.073(4) 0.002(3) -0.029(3) 0.006(3)
C114 0.101(6) 0.105(7) 0.091(6) 0.023(5) -0.030(5) 0.019(5)
C115 0.070(5) 0.218(13) 0.062(5) 0.016(7) -0.034(4) 0.032(7)
C116 0.059(4) 0.211(12) 0.069(5) -0.024(6) -0.039(4) 0.010(6)
C117 0.053(3) 0.145(7) 0.071(4) -0.020(4) -0.029(3) -0.017(4)
N42 0.076(3) 0.048(3) 0.077(3) -0.017(2) -0.047(3) 0.003(2)
N43 0.108(4) 0.058(3) 0.115(5) -0.025(3) -0.056(4) 0.009(3)
N52 0.072(3) 0.060(3) 0.052(3) -0.009(2) -0.029(2) -0.011(2)
N53 0.148(6) 0.105(5) 0.062(3) -0.020(3) -0.054(4) -0.025(4)
OW1 0.145(5) 0.130(5) 0.106(4) 0.005(4) -0.069(4) -0.065(4)

loop_
_atom_type_symbol
_atom_type_description
_atom_type_scat_dispersion_real
_atom_type_scat_dispersion_imag
_atom_type_scat_source
C C 0.0033 0.0016 'International Tables Vol C Tables 4.2.6.8 and 6.1.1.4'
H H 0.0000 0.0000 'International Tables Vol C Tables 4.2.6.8 and 6.1.1.4'
N N 0.0061 0.0033 'International Tables Vol C Tables 4.2.6.8 and 6.1.1.4'
O O 0.0106 0.0060 'International Tables Vol C Tables 4.2.6.8 and 6.1.1.4'
Cu Cu 0.3201 1.2651 'International Tables Vol C Tables 4.2.6.8 and 6.1.1.4'

loop_
_geom_angle_atom_site_label_1
_geom_angle_atom_site_label_2
_geom_angle_atom_site_label_3
_geom_angle
_geom_angle_site_symmetry_1
_geom_angle_site_symmetry_3
_geom_angle_publ_flag
O41 Cu1 O21 176.87(15) . . ?
O41 Cu1 N41 96.70(18) . . ?
O21 Cu1 N41 85.75(16) . . ?
O41 Cu1 N21 94.80(15) . . ?
O21 Cu1 N21 82.86(13) . . ?
N41 Cu1 N21 168.10(19) . . ?
O1 Cu2 N11 159.54(13) . . ?
O1 Cu2 O21 101.77(12) . . ?
N11 Cu2 O21 90.69(14) . . ?
O1 Cu2 N1 81.69(14) . . ?
N11 Cu2 N1 99.64(16) . . ?
O21 Cu2 N1 138.78(13) . . ?
O1 Cu2 O11 81.47(11) . . ?
N11 Cu2 O11 79.01(13) . . ?
O21 Cu2 O11 110.16(11) . . ?
N1 Cu2 O11 110.96(12) . . ?
O32 Cu3 O51 101.59(14) . . ?
O32 Cu3 O22 77.39(11) . . ?
O51 Cu3 O22 153.66(13) . . ?
O32 Cu3 N22 158.52(13) . . ?
O51 Cu3 N22 95.56(15) . . ?
O22 Cu3 N22 81.50(13) . . ?
O32 Cu3 O11 94.33(11) . . ?
O51 Cu3 O11 112.96(12) . . ?
O22 Cu3 O11 93.30(11) . . ?
N22 Cu3 O11 90.74(13) . . ?
O32 Cu3 Cu4 39.39(8) . . ?
O51 Cu3 Cu4 139.49(11) . . ?
O22 Cu3 Cu4 39.59(8) . . ?
N22 Cu3 Cu4 120.49(11) . . ?
O11 Cu3 Cu4 86.30(7) . . ?
O32 Cu4 O22 76.76(12) . . ?
O32 Cu4 O61 171.28(13) . . ?
O22 Cu4 O61 103.51(13) . . ?
O32 Cu4 N32 81.33(13) . . ?
O22 Cu4 N32 158.04(13) . . ?
O61 Cu4 N32 97.92(14) . . ?
O32 Cu4 O1 99.07(11) . . ?
O22 Cu4 O1 91.33(11) . . ?
O61 Cu4 O1 89.64(12) . . ?
N32 Cu4 O1 93.56(13) . . ?
O32 Cu4 Cu3 39.06(8) . . ?
O22 Cu4 Cu3 39.27(8) . . ?
O61 Cu4 Cu3 142.60(10) . . ?
N32 Cu4 Cu3 119.48(10) . . ?
O1 Cu4 Cu3 88.19(7) . . ?
O71 Cu5 O31 176.50(14) . . ?
O71 Cu5 N51 97.63(16) . . ?
O31 Cu5 N51 85.87(14) . . ?
O71 Cu5 N31 94.43(16) . . ?
O31 Cu5 N31 82.12(14) . . ?
N51 Cu5 N31 165.61(17) . . ?
O11 Cu6 O31 101.97(12) . . ?
O11 Cu6 N2 156.73(13) . . ?
O31 Cu6 N2 92.36(14) . . ?
O11 Cu6 N12 81.56(13) . . ?
O31 Cu6 N12 139.68(13) . . ?
N2 Cu6 N12 99.33(15) . . ?
O11 Cu6 O1 80.28(10) . . ?
O31 Cu6 O1 110.81(11) . . ?
N2 Cu6 O1 77.50(12) . . ?
N12 Cu6 O1 109.37(12) . . ?
C6 O1 Cu2 115.8(3) . . ?
C6 O1 Cu6 104.8(2) . . ?
Cu2 O1 Cu6 91.82(11) . . ?
C6 O1 Cu4 124.8(2) . . ?
Cu2 O1 Cu4 110.65(12) . . ?
Cu6 O1 Cu4 101.73(11) . . ?
C5 N1 C1 118.3(4) . . ?
C5 N1 Cu2 112.4(3) . . ?
C1 N1 Cu2 128.2(3) . . ?
C11 N2 C7 119.3(4) . . ?
C11 N2 Cu6 121.9(3) . . ?
C7 N2 Cu6 118.5(3) . . ?
C26 O11 Cu6 115.5(2) . . ?
C26 O11 Cu2 103.5(2) . . ?
Cu6 O11 Cu2 92.76(11) . . ?
C26 O11 Cu3 126.7(2) . . ?
Cu6 O11 Cu3 107.85(12) . . ?
Cu2 O11 Cu3 103.83(10) . . ?
C21 N11 C25 119.1(4) . . ?
C21 N11 Cu2 123.1(3) . . ?
C25 N11 Cu2 117.3(3) . . ?
C27 N12 C31 119.5(4) . . ?
C27 N12 Cu6 113.0(3) . . ?
C31 N12 Cu6 126.9(3) . . ?
C46 O21 Cu1 117.0(2) . . ?
C46 O21 Cu2 120.6(2) . . ?
Cu1 O21 Cu2 115.69(14) . . ?
C46 O22 Cu3 118.0(2) . . ?
C46 O22 Cu4 133.6(2) . . ?
Cu3 O22 Cu4 101.14(12) . . ?
C45 N21 C41 119.0(4) . . ?
C45 N21 Cu1 113.8(3) . . ?
C41 N21 Cu1 127.1(3) . . ?
C47 N22 C51 119.2(4) . . ?
C47 N22 Cu3 114.5(3) . . ?
C51 N22 Cu3 126.1(3) . . ?
C66 O31 Cu5 117.6(2) . . ?
C66 O31 Cu6 122.8(2) . . ?
Cu5 O31 Cu6 116.31(14) . . ?
C66 O32 Cu3 130.0(2) . . ?
C66 O32 Cu4 116.4(2) . . ?
Cu3 O32 Cu4 101.55(13) . . ?
C65 N31 C61 118.8(4) . . ?
C65 N31 Cu5 114.4(3) . . ?
C61 N31 Cu5 126.6(4) . . ?
C67 N32 C71 118.4(4) . . ?
C67 N32 Cu4 113.7(3) . . ?
C71 N32 Cu4 127.6(3) . . ?
C81 O41 Cu1 117.7(3) . . ?
C91 O51 Cu3 128.7(3) . . ?
C101 O61 Cu4 107.2(3) . . ?
C111 O71 Cu5 124.7(3) . . ?
N42 N41 Cu1 128.9(4) . . ?
N52 N51 Cu5 128.0(4) . . ?
N1 C1 C2 122.1(5) . . ?
N1 C1 H1 119.0 . . ?
C2 C1 H1 119.0 . . ?
C3 C2 C1 119.1(5) . . ?
C3 C2 H2 120.4 . . ?
C1 C2 H2 120.4 . . ?
C2 C3 C4 119.7(5) . . ?
C2 C3 H3 120.2 . . ?
C4 C3 H3 120.2 . . ?
C5 C4 C3 118.7(5) . . ?
C5 C4 H4 120.7 . . ?
C3 C4 H4 120.7 . . ?
N1 C5 C4 122.1(5) . . ?
N1 C5 C6 115.2(4) . . ?
C4 C5 C6 122.7(4) . . ?
O1 C6 O2 111.1(3) . . ?
O1 C6 C7 110.7(3) . . ?
O2 C6 C7 109.0(3) . . ?
O1 C6 C5 110.3(3) . . ?
O2 C6 C5 108.3(3) . . ?
C7 C6 C5 107.4(3) . . ?
N2 C7 C8 121.8(4) . . ?
N2 C7 C6 115.9(3) . . ?
C8 C7 C6 122.2(4) . . ?
C7 C8 C9 118.3(4) . . ?
C7 C8 H8 120.8 . . ?
C9 C8 H8 120.8 . . ?
C10 C9 C8 119.5(4) . . ?
C10 C9 H9 120.2 . . ?
C8 C9 H9 120.2 . . ?
C9 C10 C11 119.4(4) . . ?
C9 C10 H10 120.3 . . ?
C11 C10 H10 120.3 . . ?
N2 C11 C10 121.6(4) . . ?
N2 C11 H11 119.2 . . ?
C10 C11 H11 119.2 . . ?
N11 C21 C22 122.0(4) . . ?
N11 C21 H21 119.0 . . ?
C22 C21 H21 119.0 . . ?
C23 C22 C21 118.8(5) . . ?
C23 C22 H22 120.6 . . ?
C21 C22 H22 120.6 . . ?
C22 C23 C24 119.7(5) . . ?
C22 C23 H23 120.2 . . ?
C24 C23 H23 120.2 . . ?
C23 C24 C25 119.1(4) . . ?
C23 C24 H24 120.4 . . ?
C25 C24 H24 120.4 . . ?
N11 C25 C24 121.3(4) . . ?
N11 C25 C26 115.9(3) . . ?
C24 C25 C26 122.8(4) . . ?
O11 C26 O12 111.3(3) . . ?
O11 C26 C25 110.8(3) . . ?
O12 C26 C25 107.7(3) . . ?
O11 C26 C27 109.4(3) . . ?
O12 C26 C27 110.3(3) . . ?
C25 C26 C27 107.3(3) . . ?
N12 C27 C28 121.7(4) . . ?
N12 C27 C26 116.1(4) . . ?
C28 C27 C26 122.2(4) . . ?
C29 C28 C27 118.4(5) . . ?
C29 C28 H28 120.8 . . ?
C27 C28 H28 120.8 . . ?
C30 C29 C28 120.1(5) . . ?
C30 C29 H29 119.9 . . ?
C28 C29 H29 119.9 . . ?
C29 C30 C31 119.1(5) . . ?
C29 C30 H30 120.4 . . ?
C31 C30 H30 120.4 . . ?
N12 C31 C30 121.1(5) . . ?
N12 C31 H31 119.4 . . ?
C30 C31 H31 119.4 . . ?
C42 C41 N21 121.3(5) . . ?
C42 C41 H41 119.4 . . ?
N21 C41 H41 119.4 . . ?
C41 C42 C43 120.1(5) . . ?
C41 C42 H42 120.0 . . ?
C43 C42 H42 120.0 . . ?
C42 C43 C44 118.8(5) . . ?
C42 C43 H43 120.6 . . ?
C44 C43 H43 120.6 . . ?
C45 C44 C43 119.0(5) . . ?
C45 C44 H44 120.5 . . ?
C43 C44 H44 120.5 . . ?
N21 C45 C44 121.8(4) . . ?
N21 C45 C46 116.0(4) . . ?
C44 C45 C46 122.1(4) . . ?
O22 C46 O21 111.6(3) . . ?
O22 C46 C45 108.5(3) . . ?
O21 C46 C45 108.8(3) . . ?
O22 C46 C47 107.4(3) . . ?
O21 C46 C47 109.7(3) . . ?
C45 C46 C47 110.9(3) . . ?
N22 C47 C48 121.1(4) . . ?
N22 C47 C46 115.9(4) . . ?
C48 C47 C46 123.0(4) . . ?
C49 C48 C47 118.7(5) . . ?
C49 C48 H48 120.6 . . ?
C47 C48 H48 120.6 . . ?
C48 C49 C50 120.2(5) . . ?
C48 C49 H49 119.9 . . ?
C50 C49 H49 119.9 . . ?
C51 C50 C49 119.0(5) . . ?
C51 C50 H50 120.5 . . ?
C49 C50 H50 120.5 . . ?
C50 C51 N22 121.7(5) . . ?
C50 C51 H51 119.2 . . ?
N22 C51 H51 119.2 . . ?
C62 C61 N31 122.6(5) . . ?
C62 C61 H61 118.7 . . ?
N31 C61 H61 118.7 . . ?
C61 C62 C63 119.6(5) . . ?
C61 C62 H62 120.2 . . ?
C63 C62 H62 120.2 . . ?
C64 C63 C62 117.6(5) . . ?
C64 C63 H63 121.2 . . ?
C62 C63 H63 121.2 . . ?
C65 C64 C63 119.9(5) . . ?
C65 C64 H64 120.0 . . ?
C63 C64 H64 120.0 . . ?
N31 C65 C64 121.4(4) . . ?
N31 C65 C66 116.2(4) . . ?
C64 C65 C66 122.3(4) . . ?
O31 C66 O32 112.2(3) . . ?
O31 C66 C65 109.5(3) . . ?
O32 C66 C65 107.9(3) . . ?
O31 C66 C67 109.1(3) . . ?
O32 C66 C67 107.7(3) . . ?
C65 C66 C67 110.4(3) . . ?
N32 C67 C68 121.8(4) . . ?
N32 C67 C66 115.7(3) . . ?
C68 C67 C66 122.5(4) . . ?
C67 C68 C69 118.7(5) . . ?
C67 C68 H68 120.7 . . ?
C69 C68 H68 120.7 . . ?
C68 C69 C70 119.6(5) . . ?
C68 C69 H69 120.2 . . ?
C70 C69 H69 120.2 . . ?
C71 C70 C69 118.8(5) . . ?
C71 C70 H70 120.6 . . ?
C69 C70 H70 120.6 . . ?
N32 C71 C70 122.8(5) . . ?
N32 C71 H71 118.6 . . ?
C70 C71 H71 118.6 . . ?
O42 C81 O41 124.3(4) . . ?
O42 C81 C82 120.0(4) . . ?
O41 C81 C82 115.6(4) . . ?
C83 C82 C87 119.1(5) . . ?
C83 C82 C81 120.8(5) . . ?
C87 C82 C81 120.1(5) . . ?
C84 C83 C82 121.3(6) . . ?
C84 C83 H83 119.3 . . ?
C82 C83 H83 119.3 . . ?
C85 C84 C83 119.8(6) . . ?
C85 C84 H84 120.1 . . ?
C83 C84 H84 120.1 . . ?
C84 C85 C86 120.5(5) . . ?
C84 C85 H85 119.7 . . ?
C86 C85 H85 119.7 . . ?
C87 C86 C85 119.5(6) . . ?
C87 C86 H86 120.2 . . ?
C85 C86 H86 120.2 . . ?
C86 C87 C82 119.7(5) . . ?
C86 C87 H87 120.2 . . ?
C82 C87 H87 120.2 . . ?
O52 C91 O51 125.9(4) . . ?
O52 C91 C92 118.1(4) . . ?
O51 C91 C92 115.9(4) . . ?
C93 C92 C97 119.6(6) . . ?
C93 C92 C91 119.6(6) . . ?
C97 C92 C91 120.7(5) . . ?
C92 C93 C94 121.1(8) . . ?
C92 C93 H93 119.5 . . ?
C94 C93 H93 119.5 . . ?
C95 C94 C93 119.9(9) . . ?
C95 C94 H94 120.0 . . ?
C93 C94 H94 120.0 . . ?
C94 C95 C96 119.4(8) . . ?
C94 C95 H95 120.3 . . ?
C96 C95 H95 120.3 . . ?
C97 C96 C95 121.8(10) . . ?
C97 C96 H96 119.1 . . ?
C95 C96 H96 119.1 . . ?
C92 C97 C96 118.2(8) . . ?
C92 C97 H97 120.9 . . ?
C96 C97 H97 120.9 . . ?
O62 C101 O61 122.9(4) . . ?
O62 C101 C102 120.3(4) . . ?
O61 C101 C102 116.7(4) . . ?
C103 C102 C107 119.0(5) . . ?
C103 C102 C101 122.2(4) . . ?
C107 C102 C101 118.7(5) . . ?
C102 C103 C104 121.3(6) . . ?
C102 C103 H103 119.3 . . ?
C104 C103 H103 119.3 . . ?
C105 C104 C103 118.8(7) . . ?
C105 C104 H104 120.6 . . ?
C103 C104 H104 120.6 . . ?
C106 C105 C104 121.0(6) . . ?
C106 C105 H105 119.5 . . ?
C104 C105 H105 119.5 . . ?
C105 C106 C107 119.7(7) . . ?
C105 C106 H106 120.1 . . ?
C107 C106 H106 120.1 . . ?
C102 C107 C106 120.1(7) . . ?
C102 C107 H107 120.0 . . ?
C106 C107 H107 120.0 . . ?
O72 C111 O71 125.3(5) . . ?
O72 C111 C112 119.8(5) . . ?
O71 C111 C112 114.9(5) . . ?
C117 C112 C113 118.9(6) . . ?
C117 C112 C111 120.9(6) . . ?
C113 C112 C111 120.2(5) . . ?
C112 C113 C114 118.9(8) . . ?
C112 C113 H113 120.5 . . ?
C114 C113 H113 120.5 . . ?
C115 C114 C113 121.0(10) . . ?
C115 C114 H114 119.5 . . ?
C113 C114 H114 119.5 . . ?
C116 C115 C114 119.6(8) . . ?
C116 C115 H115 120.2 . . ?
C114 C115 H115 120.2 . . ?
C115 C116 C117 121.9(10) . . ?
C115 C116 H116 119.0 . . ?
C117 C116 H116 119.0 . . ?
C116 C117 C112 119.4(9) . . ?
C116 C117 H117 120.3 . . ?
C112 C117 H117 120.3 . . ?
N43 N42 N41 174.0(7) . . ?
N53 N52 N51 177.0(6) . . ?
N1S C1S C2S 177.6(15) . . ?
N2S C3S C4S 168(3) . . ?
N3S C5S C6S 168.5 . . ?
N3S C5S C5SA 122.2 . . ?
C6S C5S C5SA 51.8 . . ?
C5SA C6S C5S 73.1 . . ?
N3SA C5SA C6S 154.7 . . ?
N3SA C5SA C5S 149.9 . . ?
C6S C5SA C5S 55.1 . . ?
N4S C7S C8S 176.6 . . ?
N4S C7S C7SA 145.5 . . ?
C8S C7S C7SA 33.2 . . ?
C7SA C8S C7S 99.1 . . ?
C8S C7SA N4SA 166.8 . . ?
C8S C7SA C7S 47.7 . . ?
N4SA C7SA C7S 119.0 . . ?
N5S C9S C10S 165(4) . . ?

loop_
_geom_bond_atom_site_label_1
_geom_bond_atom_site_label_2
_geom_bond_distance
_geom_bond_site_symmetry_2
_geom_bond_publ_flag
Cu1 O41 1.928(3) . ?
Cu1 O21 1.929(3) . ?
Cu1 N41 1.938(5) . ?
Cu1 N21 1.979(4) . ?
Cu2 O1 1.941(3) . ?
Cu2 N11 1.974(3) . ?
Cu2 O21 1.989(3) . ?
Cu2 N1 2.030(4) . ?
Cu2 O11 2.299(3) . ?
Cu3 O32 1.931(3) . ?
Cu3 O51 1.933(3) . ?
Cu3 O22 1.937(3) . ?
Cu3 N22 1.970(4) . ?
Cu3 O11 2.437(3) . ?
Cu3 Cu4 3.0026(12) . ?
Cu4 O32 1.945(3) . ?
Cu4 O22 1.950(3) . ?
Cu4 O61 1.956(3) . ?
Cu4 N32 1.993(4) . ?
Cu4 O1 2.379(3) . ?
Cu5 O71 1.930(3) . ?
Cu5 O31 1.947(3) . ?
Cu5 N51 1.949(4) . ?
Cu5 N31 2.003(4) . ?
Cu6 O11 1.950(3) . ?
Cu6 O31 1.979(3) . ?
Cu6 N2 1.993(3) . ?
Cu6 N12 2.024(4) . ?
Cu6 O1 2.338(3) . ?
O1 C6 1.386(5) . ?
O2 C6 1.423(5) . ?
N1 C5 1.338(6) . ?
N1 C1 1.342(6) . ?
N2 C11 1.337(5) . ?
N2 C7 1.346(5) . ?
O11 C26 1.399(5) . ?
O12 C26 1.409(5) . ?
N11 C21 1.344(6) . ?
N11 C25 1.344(5) . ?
N12 C27 1.326(6) . ?
N12 C31 1.347(6) . ?
O21 C46 1.397(5) . ?
O22 C46 1.389(5) . ?
N21 C45 1.331(5) . ?
N21 C41 1.364(6) . ?
N22 C47 1.343(5) . ?
N22 C51 1.354(6) . ?
O31 C66 1.399(5) . ?
O32 C66 1.401(5) . ?
N31 C65 1.336(6) . ?
N31 C61 1.347(6) . ?
N32 C67 1.353(5) . ?
N32 C71 1.354(6) . ?
O41 C81 1.273(6) . ?
O51 C91 1.272(5) . ?
O61 C101 1.276(6) . ?
O71 C111 1.268(6) . ?
N41 N42 1.171(6) . ?
N51 N52 1.186(6) . ?
C1 C2 1.381(8) . ?
C1 H1 0.9300 . ?
C2 C3 1.351(9) . ?
C2 H2 0.9300 . ?
C3 C4 1.381(8) . ?
C3 H3 0.9300 . ?
C4 C5 1.376(7) . ?
C4 H4 0.9300 . ?
C5 C6 1.545(6) . ?
C6 C7 1.539(6) . ?
C7 C8 1.388(6) . ?
C8 C9 1.392(7) . ?
C8 H8 0.9300 . ?
C9 C10 1.365(7) . ?
C9 H9 0.9300 . ?
C10 C11 1.388(6) . ?
C10 H10 0.9300 . ?
C11 H11 0.9300 . ?
C21 C22 1.387(7) . ?
C21 H21 0.9300 . ?
C22 C23 1.370(7) . ?
C22 H22 0.9300 . ?
C23 C24 1.378(7) . ?
C23 H23 0.9300 . ?
C24 C25 1.391(6) . ?
C24 H24 0.9300 . ?
C25 C26 1.530(6) . ?
C26 C27 1.543(6) . ?
C27 C28 1.402(6) . ?
C28 C29 1.370(8) . ?
C28 H28 0.9300 . ?
C29 C30 1.362(9) . ?
C29 H29 0.9300 . ?
C30 C31 1.391(8) . ?
C30 H30 0.9300 . ?
C31 H31 0.9300 . ?
C41 C42 1.361(7) . ?
C41 H41 0.9300 . ?
C42 C43 1.368(8) . ?
C42 H42 0.9300 . ?
C43 C44 1.389(7) . ?
C43 H43 0.9300 . ?
C44 C45 1.379(6) . ?
C44 H44 0.9300 . ?
C45 C46 1.531(5) . ?
C46 C47 1.542(6) . ?
C47 C48 1.377(6) . ?
C48 C49 1.368(8) . ?
C48 H48 0.9300 . ?
C49 C50 1.368(8) . ?
C49 H49 0.9300 . ?
C50 C51 1.353(8) . ?
C50 H50 0.9300 . ?
C51 H51 0.9300 . ?
C61 C62 1.346(8) . ?
C61 H61 0.9300 . ?
C62 C63 1.399(9) . ?
C62 H62 0.9300 . ?
C63 C64 1.383(8) . ?
C63 H63 0.9300 . ?
C64 C65 1.377(7) . ?
C64 H64 0.9300 . ?
C65 C66 1.535(6) . ?
C66 C67 1.537(6) . ?
C67 C68 1.383(6) . ?
C68 C69 1.383(7) . ?
C68 H68 0.9300 . ?
C69 C70 1.390(8) . ?
C69 H69 0.9300 . ?
C70 C71 1.355(7) . ?
C70 H70 0.9300 . ?
C71 H71 0.9300 . ?
O42 C81 1.240(6) . ?
C81 C82 1.496(6) . ?
C82 C83 1.387(7) . ?
C82 C87 1.394(7) . ?
C83 C84 1.365(8) . ?
C83 H83 0.9300 . ?
C84 C85 1.360(9) . ?
C84 H84 0.9300 . ?
C85 C86 1.407(10) . ?
C85 H85 0.9300 . ?
C86 C87 1.378(8) . ?
C86 H86 0.9300 . ?
C87 H87 0.9300 . ?
O52 C91 1.238(6) . ?
C91 C92 1.499(7) . ?
C92 C93 1.376(8) . ?
C92 C97 1.381(9) . ?
C93 C94 1.391(10) . ?
C93 H93 0.9300 . ?
C94 C95 1.337(14) . ?
C94 H94 0.9300 . ?
C95 C96 1.391(15) . ?
C95 H95 0.9300 . ?
C96 C97 1.384(11) . ?
C96 H96 0.9300 . ?
C97 H97 0.9300 . ?
O62 C101 1.230(6) . ?
C101 C102 1.511(6) . ?
C102 C103 1.373(8) . ?
C102 C107 1.373(8) . ?
C103 C104 1.388(7) . ?
C103 H103 0.9300 . ?
C104 C105 1.370(11) . ?
C104 H104 0.9300 . ?
C105 C106 1.360(12) . ?
C105 H105 0.9300 . ?
C106 C107 1.399(10) . ?
C106 H106 0.9300 . ?
C107 H107 0.9300 . ?
O72 C111 1.225(7) . ?
C111 C112 1.505(6) . ?
C112 C117 1.386(8) . ?
C112 C113 1.386(9) . ?
C113 C114 1.392(9) . ?
C113 H113 0.9300 . ?
C114 C115 1.359(15) . ?
C114 H114 0.9300 . ?
C115 C116 1.329(16) . ?
C115 H115 0.9300 . ?
C116 C117 1.377(11) . ?
C116 H116 0.9300 . ?
C117 H117 0.9300 . ?
N42 N43 1.138(7) . ?
N52 N53 1.148(6) . ?
N1S C1S 1.210(13) . ?
C1S C2S 1.494(15) . ?
N2S C3S 1.242(17) . ?
C3S C4S 1.518(19) . ?
N3S C5S 0.9956 . ?
C5S C6S 1.4002 . ?
C5S C5SA 1.6326 . ?
C6S C5SA 1.3404 . ?
C5SA N3SA 1.1917 . ?
N4S C7S 1.1656 . ?
C7S C8S 1.4382 . ?
C7S C7SA 1.9192 . ?
C8S C7SA 1.0636 . ?
C7SA N4SA 1.1183 . ?
N5S C9S 1.226(19) . ?
C9S C10S 1.53(2) . ?
